data_7036171
loop_
_publ_author_name
'Tian, Aixiang'
'Ning, Yali'
'Yang, Yang'
'Hou, Xue'
'Ying, Jun'
'Liu, Guocheng'
'Zhang, Juwen'
'Wang, Xiuli'

_publ_section_title
;
 Three new POM-based compounds constructed by rigid thiabendazole and
 flexible bis(pyrazole) ligands: structures and properties for Hg(2+)
 recognition.
;
_journal_issue 37
_journal_name_full 'Dalton transactions (Cambridge, England : 2003)'
_journal_page_first 16486
_journal_page_last 16493
_journal_paper_doi 10.1039/c5dt02420j
_journal_volume 44
_journal_year 2015
_chemical_formula_sum 'C42 H49 Ag4 Mo12 N14 O42 P S2'
_chemical_formula_weight 3099.80
_space_group_crystal_system monoclinic
_space_group_IT_number 14
_space_group_name_Hall '-P 2ybc'
_space_group_name_H-M_alt 'P 1 21/c 1'
_symmetry_space_group_name_Hall '-P 2ybc'
_symmetry_space_group_name_H-M 'P 1 21/c 1'
_atom_sites_solution_hydrogens mixed
_atom_sites_solution_primary direct
_atom_sites_solution_secondary difmap
_audit_creation_method SHELXL-2014/7
_audit_update_record
;
2015-08-01 deposited with the CCDC.
2015-08-12 downloaded from the CCDC.
;
_cell_angle_alpha 90
_cell_angle_beta 110.3830(10)
_cell_angle_gamma 90
_cell_formula_units_Z 2
_cell_length_a 14.7828(6)
_cell_length_b 18.2643(8)
_cell_length_c 14.7157(6)
_cell_measurement_reflns_used 6271
_cell_measurement_temperature 296(2)
_cell_measurement_theta_max 25.81
_cell_measurement_theta_min 2.66
_cell_volume 3724.4(3)
_computing_cell_refinement 'Bruker SMART'
_computing_data_collection 'Bruker SMART'
_computing_data_reduction 'Bruker SAINT'
_computing_molecular_graphics 'Bruker SHELXTL'
_computing_publication_material 'Bruker SHELXTL'
_computing_structure_refinement 'SHELXL-2014/7 (Sheldrick, 2014)'
_computing_structure_solution 'Bruker SHELXTL'
_diffrn_ambient_temperature 296(2)
_diffrn_measured_fraction_theta_full 0.999
_diffrn_measured_fraction_theta_max 0.997
_diffrn_measurement_device_type 'CCD area detector'
_diffrn_measurement_method 'phi and omega scans'
_diffrn_radiation_type MoK\a
_diffrn_radiation_wavelength 0.71073
_diffrn_reflns_av_R_equivalents 0.0245
_diffrn_reflns_av_unetI/netI 0.0296
_diffrn_reflns_laue_measured_fraction_full 0.999
_diffrn_reflns_laue_measured_fraction_max 0.997
_diffrn_reflns_limit_h_max 12
_diffrn_reflns_limit_h_min -18
_diffrn_reflns_limit_k_max 22
_diffrn_reflns_limit_k_min -22
_diffrn_reflns_limit_l_max 18
_diffrn_reflns_limit_l_min -17
_diffrn_reflns_number 20597
_diffrn_reflns_point_group_measured_fraction_full 0.999
_diffrn_reflns_point_group_measured_fraction_max 0.997
_diffrn_reflns_theta_full 25.242
_diffrn_reflns_theta_max 26.222
_diffrn_reflns_theta_min 1.845
_diffrn_source 'sealed tube'
_exptl_absorpt_coefficient_mu 3.150
_exptl_absorpt_correction_T_max 0.604
_exptl_absorpt_correction_T_min 0.538
_exptl_absorpt_correction_type numerical
_exptl_absorpt_process_details 'ABSCOR by T.Higashi    8  March, 1995'
_exptl_crystal_colour orange
_exptl_crystal_density_diffrn 2.763
_exptl_crystal_density_method 'not measured'
_exptl_crystal_description block
_exptl_crystal_F_000 2946
_exptl_crystal_size_max 0.200
_exptl_crystal_size_mid 0.180
_exptl_crystal_size_min 0.160
_refine_diff_density_max 1.095
_refine_diff_density_min -1.128
_refine_diff_density_rms 0.133
_refine_ls_extinction_method none
_refine_ls_goodness_of_fit_ref 1.037
_refine_ls_hydrogen_treatment constr
_refine_ls_matrix_type full
_refine_ls_number_parameters 542
_refine_ls_number_reflns 7498
_refine_ls_number_restraints 0
_refine_ls_restrained_S_all 1.037
_refine_ls_R_factor_all 0.0655
_refine_ls_R_factor_gt 0.0442
_refine_ls_shift/su_max 0.001
_refine_ls_shift/su_mean 0.000
_refine_ls_structure_factor_coef Fsqd
_refine_ls_weighting_details 'w=1/[\s^2^(Fo^2^)+(0.0469P)^2^+21.1966P] where P=(Fo^2^+2Fc^2^)/3'
_refine_ls_weighting_scheme calc
_refine_ls_wR_factor_gt 0.1073
_refine_ls_wR_factor_ref 0.1191
_reflns_Friedel_coverage 0.000
_reflns_number_gt 5585
_reflns_number_total 7498
_reflns_threshold_expression 'I > 2\s(I)'
_cod_data_source_file c5dt02420j2.cif
_cod_data_source_block compound-3
_cod_depositor_comments 'Adding full bibliography for 7036169--7036171.cif.'
_cod_database_code 7036171
_shelx_shelxl_version_number 2014/7
_shelx_space_group_comment
;
The symmetry employed for this shelxl refinement is uniquely defined
by the following loop, which should always be used as a source of
symmetry information in preference to the above space-group names.
They are only intended as comments.
;
_shelx_estimated_absorpt_t_min 0.571
_shelx_estimated_absorpt_t_max 0.633

loop_
_space_group_symop_operation_xyz
'x, y, z'
'-x, y+1/2, -z+1/2'
'-x, -y, -z'
'x, -y-1/2, z-1/2'

loop_
_atom_site_label
_atom_site_type_symbol
_atom_site_fract_x
_atom_site_fract_y
_atom_site_fract_z
_atom_site_U_iso_or_equiv
_atom_site_adp_type
_atom_site_occupancy
_atom_site_site_symmetry_order
_atom_site_calc_flag
_atom_site_refinement_flags_posn
_atom_site_refinement_flags_adp
_atom_site_refinement_flags_occupancy
P1 P -0.5000 1.0000 0.5000 0.0271(4) Uani 1 2 d S . P
Mo1 Mo -0.62380(6) 1.00638(5) 0.66516(6) 0.0605(2) Uani 1 1 d . . .
O1' O -0.4105(6) 1.0239(5) 0.5774(6) 0.0302(18) Uani 0.5 1 d . . P
O1 O -0.4094(6) 0.9653(5) 0.4861(6) 0.0312(19) Uani 0.5 1 d . . P
Ag1 Ag -0.72554(4) 0.64041(3) 0.27061(4) 0.05241(17) Uani 1 1 d . . .
C1 C -0.8351(9) 0.6350(5) 0.5622(6) 0.070(3) Uani 1 1 d . . .
S1 S -0.4459(2) 0.61104(17) 0.5374(2) 0.0954(11) Uani 1 1 d . . .
N1 N -0.7412(7) 0.6475(4) 0.5770(5) 0.072(2) Uani 1 1 d . . .
O1W O -0.7557(8) 0.3672(6) 0.4925(8) 0.158(4) Uiso 1 1 d . . .
H2WA H -0.7163 0.4014 0.5133 0.190 Uiso 1 1 d R U .
H2WB H -0.7376 0.3305 0.5294 0.190 Uiso 1 1 d R U .
Mo2 Mo -0.38152(6) 0.83502(4) 0.47419(6) 0.0571(2) Uani 1 1 d . . .
O2' O -0.4987(5) 1.0333(4) 0.3995(6) 0.0270(17) Uani 0.5 1 d . . P
O2 O -0.5119(6) 0.9188(5) 0.4878(6) 0.0309(19) Uani 0.5 1 d . . P
Ag2 Ag -0.80399(6) 0.49750(4) 0.34738(5) 0.0698(2) Uani 1 1 d . . .
C2 C -0.8941(12) 0.6494(6) 0.6164(8) 0.096(4) Uani 1 1 d . . .
H2A H -0.8700 0.6728 0.6761 0.115 Uiso 1 1 calc R U .
N2 N -0.7995(5) 0.5893(4) 0.4369(4) 0.0558(18) Uani 1 1 d . . .
Mo3 Mo -0.62935(5) 1.01759(4) 0.24863(5) 0.0555(2) Uani 1 1 d . . .
O3 O -0.2809(6) 0.8870(4) 0.5547(5) 0.095(3) Uani 1 1 d . . .
C3 C -0.9886(12) 0.6280(7) 0.5788(9) 0.100(5) Uani 1 1 d . . .
H3A H -1.0283 0.6362 0.6148 0.121 Uiso 1 1 calc R U .
N3 N -0.6116(6) 0.6216(4) 0.4092(4) 0.0605(19) Uani 1 1 d . . .
Mo4 Mo -0.52563(6) 0.83768(4) 0.62518(6) 0.0558(2) Uani 1 1 d . . .
O4 O -0.5786(4) 1.1118(4) 0.2771(7) 0.116(3) Uani 1 1 d . . .
C4 C -1.0275(9) 0.5944(6) 0.4887(8) 0.087(3) Uani 1 1 d . . .
H4A H -1.0926 0.5820 0.4650 0.104 Uiso 1 1 calc R U .
N4 N -1.1755(4) 0.3332(3) -0.0506(4) 0.0429(14) Uani 1 1 d . . .
H4B H -1.2309 0.3368 -0.0439 0.052 Uiso 1 1 calc R U .
Mo5 Mo -0.63907(5) 0.85115(4) 0.37103(5) 0.04863(18) Uani 1 1 d . . .
O5 O -0.6166(4) 0.8223(4) 0.5025(4) 0.0717(18) Uani 1 1 d . . .
C5 C -0.9692(8) 0.5790(5) 0.4330(7) 0.070(3) Uani 1 1 d . . .
H5A H -0.9941 0.5563 0.3728 0.085 Uiso 1 1 calc R U .
N5 N -1.1607(4) 0.3435(3) -0.1351(4) 0.0431(14) Uani 1 1 d . . .
Mo6 Mo -0.75611(5) 1.01019(4) 0.41261(5) 0.04925(18) Uani 1 1 d . . .
O6 O -0.6400(5) 0.9141(3) 0.2705(4) 0.0693(17) Uani 1 1 d . . .
C6 C -0.8741(8) 0.5989(5) 0.4720(6) 0.062(2) Uani 1 1 d . . .
N6 N -0.8362(5) 0.4006(4) 0.2635(5) 0.0575(18) Uani 1 1 d . . .
O7 O -0.4995(5) 1.0097(4) 0.7478(8) 0.121(4) Uani 1 1 d . . .
C7 C -0.7218(7) 0.6184(4) 0.5021(5) 0.056(2) Uani 1 1 d . . .
N7 N -0.8038(5) 0.3329(4) 0.2913(4) 0.0599(19) Uani 1 1 d . . .
H7A H -0.7743 0.3202 0.3506 0.072 Uiso 1 1 calc R U .
O8 O -0.7064(5) 0.7832(4) 0.3091(5) 0.088(2) Uani 1 1 d . . .
C8 C -0.6259(7) 0.6182(4) 0.4976(5) 0.060(2) Uani 1 1 d . . .
O9 O -0.3292(5) 0.7583(4) 0.4595(6) 0.093(2) Uani 1 1 d . . .
C9 C -0.5206(7) 0.6184(5) 0.4202(7) 0.073(3) Uani 1 1 d . . .
H9A H -0.4983 0.6201 0.3684 0.088 Uiso 1 1 calc R U .
O10 O -0.5373(5) 0.7636(3) 0.6832(4) 0.0674(16) Uani 1 1 d . . .
C10 C -0.5406(8) 0.6120(5) 0.5744(6) 0.080(3) Uani 1 1 d . . .
H10A H -0.5362 0.6087 0.6389 0.096 Uiso 1 1 calc R U .
O11 O -0.8734(4) 1.0181(4) 0.3688(6) 0.084(2) Uani 1 1 d . . .
C11 C -1.0931(5) 0.3167(4) 0.0217(5) 0.0418(16) Uani 1 1 d . . .
O12 O -0.5147(4) 0.8177(4) 0.3852(4) 0.0768(19) Uani 1 1 d . . .
C12 C -1.0205(5) 0.3174(4) -0.0172(5) 0.0388(15) Uani 1 1 d . . .
O13 O -0.6102(4) 0.9014(4) 0.6541(7) 0.103(3) Uani 1 1 d . . .
C13 C -1.0669(5) 0.3331(3) -0.1157(5) 0.0358(15) Uani 1 1 d . . .
O14 O -0.3767(6) 0.8941(4) 0.3669(4) 0.099(3) Uani 1 1 d . . .
C14 C -1.0910(6) 0.3019(6) 0.1221(6) 0.067(3) Uani 1 1 d . . .
H14A H -1.0261 0.2912 0.1633 0.100 Uiso 1 1 calc R U .
H14B H -1.1139 0.3442 0.1463 0.100 Uiso 1 1 calc R U .
H14C H -1.1317 0.2608 0.1213 0.100 Uiso 1 1 calc R U .
O15 O -0.7367(5) 0.9140(3) 0.3892(4) 0.0710(18) Uani 1 1 d . . .
C15 C -1.0233(6) 0.3387(5) -0.1924(5) 0.056(2) Uani 1 1 d . . .
H15A H -0.9552 0.3294 -0.1648 0.083 Uiso 1 1 calc R U .
H15B H -1.0526 0.3032 -0.2422 0.083 Uiso 1 1 calc R U .
H15C H -1.0339 0.3869 -0.2200 0.083 Uiso 1 1 calc R U .
O16 O -0.7301(6) 0.9943(4) 0.5420(5) 0.090(2) Uani 1 1 d . . .
C16 C -0.9146(5) 0.3014(4) 0.0315(5) 0.0427(17) Uani 1 1 d . . .
H16A H -0.9049 0.2490 0.0305 0.051 Uiso 1 1 calc R U .
H16B H -0.8796 0.3242 -0.0059 0.051 Uiso 1 1 calc R U .
O17 O -0.4273(4) 0.8099(4) 0.5731(4) 0.0682(18) Uani 1 1 d . . .
C17 C -0.8229(5) 0.2867(4) 0.2144(5) 0.0474(18) Uani 1 1 d . . .
O18 O -0.6854(5) 1.0219(3) 0.1308(4) 0.0707(18) Uani 1 1 d . . .
C18 C -0.8725(5) 0.3277(4) 0.1344(5) 0.0376(15) Uani 1 1 d . . .
O19 O -0.7241(5) 1.0347(3) 0.2980(5) 0.077(2) Uani 1 1 d . . .
C19 C -0.8794(5) 0.3976(4) 0.1684(6) 0.0466(18) Uani 1 1 d . . .
O20 O -0.6827(4) 1.0081(3) 0.7426(4) 0.0564(14) Uani 1 1 d . . .
C20 C -0.9227(7) 0.4650(5) 0.1103(7) 0.070(3) Uani 1 1 d . . .
H20A H -0.9506 0.4522 0.0429 0.105 Uiso 1 1 calc R U .
H20B H -0.9718 0.4845 0.1322 0.105 Uiso 1 1 calc R U .
H20C H -0.8732 0.5010 0.1187 0.105 Uiso 1 1 calc R U .
C21 C -0.7916(7) 0.2082(5) 0.2260(7) 0.077(3) Uani 1 1 d . . .
H21A H -0.8119 0.1849 0.1636 0.115 Uiso 1 1 calc R U .
H21B H -0.7226 0.2057 0.2549 0.115 Uiso 1 1 calc R U .
H21C H -0.8203 0.1836 0.2669 0.115 Uiso 1 1 calc R U .

loop_
_atom_site_aniso_label
_atom_site_aniso_U_11
_atom_site_aniso_U_22
_atom_site_aniso_U_33
_atom_site_aniso_U_23
_atom_site_aniso_U_13
_atom_site_aniso_U_12
P1 0.0262(11) 0.0286(11) 0.0297(11) -0.0056(9) 0.0139(9) -0.0007(9)
Mo1 0.0626(5) 0.0707(5) 0.0669(5) -0.0204(4) 0.0461(4) -0.0122(4)
O1' 0.033(5) 0.036(5) 0.022(4) -0.002(3) 0.011(3) -0.001(4)
O1 0.039(5) 0.035(5) 0.022(4) 0.000(3) 0.013(4) 0.004(4)
Ag1 0.0563(4) 0.0540(4) 0.0311(3) -0.0014(2) -0.0047(2) 0.0057(3)
C1 0.125(9) 0.048(5) 0.034(4) 0.009(4) 0.023(5) 0.037(6)
S1 0.0750(18) 0.098(2) 0.0726(17) 0.0301(15) -0.0252(14) -0.0302(15)
N1 0.113(7) 0.054(4) 0.032(3) 0.003(3) 0.004(4) 0.028(4)
Mo2 0.0718(5) 0.0364(4) 0.0788(5) -0.0081(3) 0.0461(4) 0.0033(3)
O2' 0.025(4) 0.027(4) 0.030(4) 0.000(3) 0.010(3) 0.006(3)
O2 0.037(5) 0.032(5) 0.028(4) 0.000(3) 0.015(4) 0.002(4)
Ag2 0.0901(5) 0.0669(5) 0.0609(4) -0.0332(3) 0.0369(4) -0.0283(4)
C2 0.158(13) 0.070(7) 0.052(6) 0.003(5) 0.027(7) 0.054(8)
N2 0.081(5) 0.051(4) 0.030(3) -0.003(3) 0.012(3) 0.004(3)
Mo3 0.0500(4) 0.0702(5) 0.0374(4) -0.0102(3) 0.0039(3) 0.0047(3)
O3 0.153(7) 0.078(5) 0.054(4) -0.005(3) 0.037(4) -0.061(5)
C3 0.169(14) 0.078(8) 0.073(8) 0.027(6) 0.065(9) 0.061(9)
N3 0.078(5) 0.050(4) 0.035(3) -0.002(3) -0.004(3) 0.005(4)
Mo4 0.0577(4) 0.0367(4) 0.0809(5) 0.0060(3) 0.0340(4) 0.0012(3)
O4 0.043(4) 0.090(5) 0.209(9) -0.085(6) 0.036(5) -0.009(3)
C4 0.106(9) 0.070(7) 0.089(8) 0.031(6) 0.042(7) 0.034(6)
N4 0.037(3) 0.050(4) 0.036(3) 0.009(3) 0.005(3) 0.002(3)
Mo5 0.0560(4) 0.0407(4) 0.0446(4) -0.0112(3) 0.0118(3) -0.0107(3)
O5 0.053(3) 0.118(5) 0.052(3) 0.028(3) 0.028(3) 0.022(3)
C5 0.099(8) 0.059(6) 0.056(5) 0.011(4) 0.031(6) 0.011(5)
N5 0.048(4) 0.042(3) 0.030(3) 0.000(2) 0.001(3) 0.001(3)
Mo6 0.0344(3) 0.0626(4) 0.0506(4) 0.0023(3) 0.0146(3) -0.0013(3)
O6 0.097(5) 0.071(4) 0.056(3) 0.010(3) 0.047(3) 0.026(4)
C6 0.097(7) 0.045(5) 0.041(4) 0.009(4) 0.022(5) 0.018(5)
N6 0.061(4) 0.062(5) 0.058(4) -0.025(4) 0.030(4) -0.023(4)
O7 0.048(4) 0.090(5) 0.213(9) -0.099(6) 0.030(5) -0.009(3)
C7 0.091(7) 0.041(4) 0.021(3) -0.004(3) 0.000(4) 0.007(4)
N7 0.059(4) 0.081(5) 0.033(3) -0.010(3) 0.008(3) -0.023(4)
O8 0.080(5) 0.079(5) 0.112(5) -0.058(4) 0.042(4) -0.040(4)
C8 0.090(7) 0.034(4) 0.035(4) 0.001(3) -0.004(4) -0.001(4)
O9 0.087(5) 0.070(5) 0.133(6) -0.033(4) 0.053(5) 0.025(4)
C9 0.062(6) 0.078(7) 0.058(5) 0.012(5) -0.007(5) -0.005(5)
O10 0.076(4) 0.072(4) 0.062(4) 0.022(3) 0.034(3) -0.007(3)
C10 0.107(8) 0.057(5) 0.038(4) 0.014(4) -0.023(5) -0.022(5)
O11 0.038(3) 0.075(4) 0.138(6) 0.028(4) 0.028(4) 0.006(3)
C11 0.040(4) 0.043(4) 0.035(4) 0.009(3) 0.004(3) 0.002(3)
O12 0.057(4) 0.124(6) 0.058(4) 0.025(4) 0.030(3) 0.017(4)
C12 0.039(4) 0.039(4) 0.034(3) -0.001(3) 0.007(3) 0.002(3)
O13 0.041(3) 0.074(5) 0.186(8) -0.070(5) 0.028(4) -0.002(3)
C13 0.041(4) 0.030(3) 0.033(3) -0.005(3) 0.008(3) -0.002(3)
O14 0.165(8) 0.084(5) 0.049(4) -0.012(3) 0.037(4) -0.075(5)
C14 0.045(5) 0.109(8) 0.050(5) 0.037(5) 0.021(4) 0.013(5)
O15 0.099(5) 0.060(4) 0.073(4) 0.020(3) 0.054(4) 0.030(3)
C15 0.071(5) 0.064(5) 0.030(4) -0.011(3) 0.015(4) 0.003(4)
O16 0.140(7) 0.072(4) 0.056(4) 0.000(3) 0.029(4) -0.059(4)
C16 0.035(4) 0.058(5) 0.033(3) -0.007(3) 0.009(3) 0.007(3)
O17 0.048(3) 0.109(5) 0.054(3) 0.029(3) 0.026(3) 0.024(3)
C17 0.036(4) 0.058(5) 0.039(4) -0.003(3) 0.003(3) -0.005(3)
O18 0.102(5) 0.071(4) 0.038(3) 0.005(3) 0.022(3) 0.003(4)
C18 0.029(3) 0.046(4) 0.035(3) -0.005(3) 0.008(3) -0.001(3)
O19 0.114(5) 0.068(4) 0.071(4) 0.027(3) 0.061(4) 0.038(4)
C19 0.036(4) 0.052(5) 0.056(5) -0.015(4) 0.021(3) -0.008(3)
O20 0.073(4) 0.061(3) 0.056(3) 0.001(3) 0.048(3) 0.003(3)
C20 0.073(6) 0.048(5) 0.089(7) 0.002(5) 0.030(5) 0.005(4)
C21 0.071(6) 0.065(6) 0.069(6) 0.013(5) -0.006(5) 0.007(5)

loop_
_atom_type_symbol
_atom_type_description
_atom_type_scat_dispersion_real
_atom_type_scat_dispersion_imag
_atom_type_scat_source
C C 0.0033 0.0016 'International Tables Vol C Tables 4.2.6.8 and 6.1.1.4'
H H 0.0000 0.0000 'International Tables Vol C Tables 4.2.6.8 and 6.1.1.4'
N N 0.0061 0.0033 'International Tables Vol C Tables 4.2.6.8 and 6.1.1.4'
O O 0.0106 0.0060 'International Tables Vol C Tables 4.2.6.8 and 6.1.1.4'
P P 0.1023 0.0942 'International Tables Vol C Tables 4.2.6.8 and 6.1.1.4'
Mo Mo -1.6832 0.6857 'International Tables Vol C Tables 4.2.6.8 and 6.1.1.4'
Ag Ag -0.8971 1.1015 'International Tables Vol C Tables 4.2.6.8 and 6.1.1.4'
S S 0.1246 0.1234 'International Tables Vol C Tables 4.2.6.8 and 6.1.1.4'

loop_
_geom_angle_atom_site_label_1
_geom_angle_atom_site_label_2
_geom_angle_atom_site_label_3
_geom_angle
_geom_angle_site_symmetry_1
_geom_angle_site_symmetry_3
O1' P1 O1' 180.0 3_476 .
O1' P1 O2 65.1(4) 3_476 .
O1' P1 O2 114.9(4) . .
O1' P1 O2 114.9(4) 3_476 3_476
O1' P1 O2 65.1(4) . 3_476
O2 P1 O2 180.0 . 3_476
O1' P1 O1 111.0(4) 3_476 .
O1' P1 O1 69.0(4) . .
O2 P1 O1 69.6(4) . .
O2 P1 O1 110.4(4) 3_476 .
O1' P1 O1 69.0(4) 3_476 3_476
O1' P1 O1 111.0(4) . 3_476
O2 P1 O1 110.4(4) . 3_476
O2 P1 O1 69.6(4) 3_476 3_476
O1 P1 O1 180.0 . 3_476
O1' P1 O2' 107.6(4) 3_476 3_476
O1' P1 O2' 72.4(4) . 3_476
O2 P1 O2' 72.3(4) . 3_476
O2 P1 O2' 107.6(4) 3_476 3_476
O1 P1 O2' 104.7(4) . 3_476
O1 P1 O2' 75.3(4) 3_476 3_476
O1' P1 O2' 72.4(4) 3_476 .
O1' P1 O2' 107.6(4) . .
O2 P1 O2' 107.7(4) . .
O2 P1 O2' 72.3(4) 3_476 .
O1 P1 O2' 75.3(4) . .
O1 P1 O2' 104.7(4) 3_476 .
O2' P1 O2' 180.0 3_476 .
O20 Mo1 O7 100.9(4) . .
O20 Mo1 O14 101.7(3) . 3_476
O7 Mo1 O14 92.5(4) . 3_476
O20 Mo1 O13 99.8(3) . .
O7 Mo1 O13 88.8(3) . .
O14 Mo1 O13 157.7(4) 3_476 .
O20 Mo1 O16 101.2(3) . .
O7 Mo1 O16 157.5(4) . .
O14 Mo1 O16 87.1(3) 3_476 .
O13 Mo1 O16 83.4(3) . .
O20 Mo1 O2' 156.3(3) . 3_476
O7 Mo1 O2' 63.6(3) . 3_476
O14 Mo1 O2' 97.0(3) 3_476 3_476
O13 Mo1 O2' 63.9(3) . 3_476
O16 Mo1 O2' 94.1(3) . 3_476
O20 Mo1 O1 157.4(3) . 3_476
O7 Mo1 O1 97.1(4) . 3_476
O14 Mo1 O1 63.7(3) 3_476 3_476
O13 Mo1 O1 94.1(3) . 3_476
O16 Mo1 O1 62.6(3) . 3_476
O2' Mo1 O1 46.2(3) 3_476 3_476
P1 O1' O2 58.0(4) . 3_476
P1 O1' O1 57.7(4) . .
O2 O1' O1 98.0(6) 3_476 .
P1 O1' Mo5 127.4(5) . 3_476
O2 O1' Mo5 69.5(4) 3_476 3_476
O1 O1' Mo5 137.9(5) . 3_476
P1 O1' Mo6 124.9(4) . 3_476
O2 O1' Mo6 133.2(5) 3_476 3_476
O1 O1' Mo6 67.3(4) . 3_476
Mo5 O1' Mo6 91.8(3) 3_476 3_476
P1 O1 O1' 53.3(4) . .
P1 O1 O2 53.5(4) . .
O1' O1 O2 92.7(5) . .
P1 O1 Mo6 125.0(4) . 3_476
O1' O1 Mo6 71.8(4) . 3_476
O2 O1 Mo6 141.0(5) . 3_476
P1 O1 Mo2 125.6(5) . .
O1' O1 Mo2 135.4(5) . .
O2 O1 Mo2 72.2(4) . .
Mo6 O1 Mo2 93.7(3) 3_476 .
P1 O1 Mo1 118.5(4) . 3_476
O1' O1 Mo1 128.7(5) . 3_476
O2 O1 Mo1 123.7(5) . 3_476
Mo6 O1 Mo1 92.3(3) 3_476 3_476
Mo2 O1 Mo1 92.7(3) . 3_476
N5 Ag1 N3 178.6(3) 3_365 .
N5 Ag1 Ag2 100.19(16) 3_365 .
N3 Ag1 Ag2 78.4(2) . .
N1 C1 C2 133.5(10) . .
N1 C1 C6 107.0(9) . .
C2 C1 C6 119.5(12) . .
C10 S1 C9 90.4(5) . .
C7 N1 C1 107.6(8) . .
H2WA O1W H2WB 109.5 . .
O9 Mo2 O3 102.4(4) . .
O9 Mo2 O17 102.0(4) . .
O3 Mo2 O17 93.3(3) . .
O9 Mo2 O14 102.4(4) . .
O3 Mo2 O14 89.2(3) . .
O17 Mo2 O14 154.4(3) . .
O9 Mo2 O12 100.5(3) . .
O3 Mo2 O12 156.7(4) . .
O17 Mo2 O12 85.9(3) . .
O14 Mo2 O12 81.9(3) . .
O9 Mo2 O1 159.9(3) . .
O3 Mo2 O1 64.0(3) . .
O17 Mo2 O1 93.9(3) . .
O14 Mo2 O1 64.4(3) . .
O12 Mo2 O1 92.8(3) . .
P1 O2' Mo3 123.0(4) . .
P1 O2' Mo4 123.7(4) . 3_476
Mo3 O2' Mo4 95.2(3) . 3_476
P1 O2' Mo1 119.8(4) . 3_476
Mo3 O2' Mo1 94.1(3) . 3_476
Mo4 O2' Mo1 93.5(3) 3_476 3_476
P1 O2 O1' 56.9(4) . 3_476
P1 O2 O1 56.8(4) . .
O1' O2 O1 96.8(6) 3_476 .
P1 O2 Mo5 128.7(5) . .
O1' O2 Mo5 71.9(4) 3_476 .
O1 O2 Mo5 135.1(5) . .
N6 Ag2 N2 167.6(3) . .
N6 Ag2 Ag1 120.65(19) . .
N2 Ag2 Ag1 68.84(19) . .
C3 C2 C1 117.9(11) . .
C3 C2 H2A 121.0 . .
C1 C2 H2A 121.0 . .
C7 N2 C6 106.4(7) . .
C7 N2 Ag2 126.8(6) . .
C6 N2 Ag2 118.4(6) . .
O18 Mo3 O19 103.8(3) . .
O18 Mo3 O4 102.0(4) . .
O19 Mo3 O4 93.3(3) . .
O18 Mo3 O6 100.5(3) . .
O19 Mo3 O6 89.0(3) . .
O4 Mo3 O6 156.1(4) . .
O18 Mo3 O7 99.8(4) . 3_476
O19 Mo3 O7 156.2(4) . 3_476
O4 Mo3 O7 85.3(3) . 3_476
O6 Mo3 O7 83.1(3) . 3_476
O18 Mo3 O2' 156.8(3) . .
O19 Mo3 O2' 95.4(3) . .
O4 Mo3 O2' 63.3(4) . .
O6 Mo3 O2' 92.8(3) . .
O7 Mo3 O2' 62.8(3) 3_476 .
Mo2 O3 Mo6 138.9(5) . 3_476
C2 C3 C4 122.5(12) . .
C2 C3 H3A 118.8 . .
C4 C3 H3A 118.8 . .
C9 N3 C8 111.7(7) . .
C9 N3 Ag1 123.7(6) . .
C8 N3 Ag1 124.4(6) . .
O10 Mo4 O5 102.1(3) . .
O10 Mo4 O13 101.3(4) . .
O5 Mo4 O13 90.0(3) . .
O10 Mo4 O17 102.7(3) . .
O5 Mo4 O17 88.0(3) . .
O13 Mo4 O17 155.8(3) . .
O10 Mo4 O4 102.0(4) . 3_476
O5 Mo4 O4 155.9(4) . 3_476
O13 Mo4 O4 87.5(3) . 3_476
O17 Mo4 O4 84.6(3) . 3_476
O10 Mo4 O2' 157.7(3) . 3_476
O5 Mo4 O2' 95.5(3) . 3_476
O13 Mo4 O2' 64.8(3) . 3_476
O17 Mo4 O2' 91.4(3) . 3_476
O4 Mo4 O2' 61.8(3) 3_476 3_476
Mo3 O4 Mo4 139.5(6) . 3_476
C3 C4 C5 120.6(12) . .
C3 C4 H4A 119.7 . .
C5 C4 H4A 119.7 . .
C11 N4 N5 111.5(6) . .
C11 N4 H4B 124.2 . .
N5 N4 H4B 124.2 . .
O8 Mo5 O6 100.9(4) . .
O8 Mo5 O12 101.2(3) . .
O6 Mo5 O12 91.4(3) . .
O8 Mo5 O5 102.1(4) . .
O6 Mo5 O5 156.5(3) . .
O12 Mo5 O5 88.8(2) . .
O8 Mo5 O15 100.8(3) . .
O6 Mo5 O15 86.8(2) . .
O12 Mo5 O15 157.8(3) . .
O5 Mo5 O15 84.2(3) . .
O8 Mo5 O2 162.3(4) . .
O6 Mo5 O2 92.2(3) . .
O12 Mo5 O2 66.1(3) . .
O5 Mo5 O2 66.6(3) . .
O15 Mo5 O2 91.8(3) . .
O8 Mo5 O1' 159.0(3) . 3_476
O6 Mo5 O1' 65.7(3) . 3_476
O12 Mo5 O1' 95.4(3) . 3_476
O5 Mo5 O1' 90.9(3) . 3_476
O15 Mo5 O1' 63.8(3) . 3_476
O2 Mo5 O1' 38.7(3) . 3_476
Mo4 O5 Mo5 138.6(4) . .
C6 C5 C4 116.7(10) . .
C6 C5 H5A 121.6 . .
C4 C5 H5A 121.6 . .
C13 N5 N4 105.9(5) . .
C13 N5 Ag1 130.2(5) . 3_365
N4 N5 Ag1 123.5(5) . 3_365
O11 Mo6 O16 103.6(4) . .
O11 Mo6 O15 103.0(3) . .
O16 Mo6 O15 93.1(3) . .
O11 Mo6 O19 100.5(4) . .
O16 Mo6 O19 155.2(3) . .
O15 Mo6 O19 87.5(3) . .
O11 Mo6 O3 100.3(4) . 3_476
O16 Mo6 O3 87.5(3) . 3_476
O15 Mo6 O3 155.9(3) . 3_476
O19 Mo6 O3 82.1(3) . 3_476
O11 Mo6 O1 158.9(3) . 3_476
O16 Mo6 O1 65.7(3) . 3_476
O15 Mo6 O1 95.9(3) . 3_476
O19 Mo6 O1 89.6(3) . 3_476
O3 Mo6 O1 62.5(3) 3_476 3_476
O11 Mo6 O1' 159.5(3) . 3_476
O16 Mo6 O1' 93.1(3) . 3_476
O15 Mo6 O1' 63.6(3) . 3_476
O19 Mo6 O1' 65.0(3) . 3_476
O3 Mo6 O1' 92.3(3) 3_476 3_476
O1 Mo6 O1' 41.0(3) 3_476 3_476
Mo5 O6 Mo3 139.0(3) . .
C5 C6 N2 130.3(8) . .
C5 C6 C1 122.8(10) . .
N2 C6 C1 107.0(9) . .
C19 N6 N7 106.0(6) . .
C19 N6 Ag2 125.4(6) . .
N7 N6 Ag2 127.7(5) . .
Mo1 O7 Mo3 139.4(5) . 3_476
N2 C7 N1 111.9(9) . .
N2 C7 C8 125.8(7) . .
N1 C7 C8 122.3(8) . .
N6 N7 C17 111.7(6) . .
N6 N7 H7A 124.1 . .
C17 N7 H7A 124.1 . .
C10 C8 N3 112.2(10) . .
C10 C8 C7 126.7(9) . .
N3 C8 C7 121.0(7) . .
N3 C9 S1 114.2(8) . .
N3 C9 H9A 122.9 . .
S1 C9 H9A 122.9 . .
C8 C10 S1 111.5(8) . .
C8 C10 H10A 124.3 . .
S1 C10 H10A 124.3 . .
N4 C11 C12 106.9(6) . .
N4 C11 C14 121.6(7) . .
C12 C11 C14 131.4(6) . .
Mo5 O12 Mo2 137.2(4) . .
C11 C12 C13 105.0(6) . .
C11 C12 C16 129.1(6) . .
C13 C12 C16 125.8(6) . .
Mo4 O13 Mo1 137.2(4) . .
N5 C13 C12 110.5(6) . .
N5 C13 C15 121.5(6) . .
C12 C13 C15 127.9(7) . .
Mo1 O14 Mo2 138.5(4) 3_476 .
C11 C14 H14A 109.5 . .
C11 C14 H14B 109.5 . .
H14A C14 H14B 109.5 . .
C11 C14 H14C 109.5 . .
H14A C14 H14C 109.5 . .
H14B C14 H14C 109.5 . .
Mo6 O15 Mo5 140.2(4) . .
C13 C15 H15A 109.5 . .
C13 C15 H15B 109.5 . .
H15A C15 H15B 109.5 . .
C13 C15 H15C 109.5 . .
H15A C15 H15C 109.5 . .
H15B C15 H15C 109.5 . .
Mo6 O16 Mo1 139.2(4) . .
C18 C16 C12 114.6(6) . .
C18 C16 H16A 108.6 . .
C12 C16 H16A 108.6 . .
C18 C16 H16B 108.6 . .
C12 C16 H16B 108.6 . .
H16A C16 H16B 107.6 . .
Mo2 O17 Mo4 140.7(3) . .
N7 C17 C18 105.6(7) . .
N7 C17 C21 122.2(7) . .
C18 C17 C21 132.2(7) . .
C17 C18 C19 106.2(6) . .
C17 C18 C16 126.9(7) . .
C19 C18 C16 126.9(7) . .
Mo3 O19 Mo6 139.3(4) . .
N6 C19 C18 110.5(7) . .
N6 C19 C20 121.4(7) . .
C18 C19 C20 128.1(7) . .
C19 C20 H20A 109.5 . .
C19 C20 H20B 109.5 . .
H20A C20 H20B 109.5 . .
C19 C20 H20C 109.5 . .
H20A C20 H20C 109.5 . .
H20B C20 H20C 109.5 . .
C17 C21 H21A 109.5 . .
C17 C21 H21B 109.5 . .
H21A C21 H21B 109.5 . .
C17 C21 H21C 109.5 . .
H21A C21 H21C 109.5 . .
H21B C21 H21C 109.5 . .

loop_
_geom_bond_atom_site_label_1
_geom_bond_atom_site_label_2
_geom_bond_distance
_geom_bond_site_symmetry_2
P1 O1' 1.479(8) 3_476
P1 O1' 1.479(8) .
P1 O2 1.497(8) .
P1 O2 1.497(8) 3_476
P1 O1 1.558(8) .
P1 O1 1.558(8) 3_476
P1 O2' 1.604(8) 3_476
P1 O2' 1.604(8) .
Mo1 O20 1.658(5) .
Mo1 O7 1.817(8) .
Mo1 O14 1.879(7) 3_476
Mo1 O13 1.940(7) .
Mo1 O16 1.955(7) .
Mo1 O2' 2.432(8) 3_476
Mo1 O1 2.495(8) 3_476
O1' O2 1.601(11) 3_476
O1' O1 1.722(11) .
O1' Mo5 2.436(8) 3_476
O1' Mo6 2.495(8) 3_476
O1 O2 1.745(12) .
O1 Mo6 2.422(8) 3_476
O1 Mo2 2.432(8) .
O1 Mo1 2.495(8) 3_476
Ag1 N5 2.134(5) 3_365
Ag1 N3 2.173(6) .
Ag1 Ag2 3.2165(10) .
C1 N1 1.346(14) .
C1 C2 1.398(16) .
C1 C6 1.412(12) .
S1 C10 1.671(13) .
S1 C9 1.698(9) .
N1 C7 1.343(11) .
O1W H2WA 0.8357 .
O1W H2WB 0.8451 .
Mo2 O9 1.652(6) .
Mo2 O3 1.814(7) .
Mo2 O17 1.864(5) .
Mo2 O14 1.934(6) .
Mo2 O12 1.973(6) .
O2' Mo3 2.399(8) .
O2' Mo4 2.431(8) 3_476
O2' Mo1 2.432(8) 3_476
O2 O1' 1.601(11) 3_476
O2 Mo5 2.400(8) .
Ag2 N6 2.115(6) .
Ag2 N2 2.120(6) .
C2 C3 1.368(18) .
C2 H2A 0.9300 .
N2 C7 1.324(10) .
N2 C6 1.382(12) .
Mo3 O18 1.642(5) .
Mo3 O19 1.816(6) .
Mo3 O4 1.865(7) .
Mo3 O6 1.933(6) .
Mo3 O7 1.952(7) 3_476
O3 Mo6 1.968(6) 3_476
C3 C4 1.390(16) .
C3 H3A 0.9300 .
N3 C9 1.299(12) .
N3 C8 1.390(11) .
Mo4 O10 1.641(5) .
Mo4 O5 1.859(6) .
Mo4 O13 1.863(6) .
Mo4 O17 1.931(5) .
Mo4 O4 1.937(7) 3_476
Mo4 O2' 2.431(8) 3_476
O4 Mo4 1.937(7) 3_476
C4 C5 1.409(14) .
C4 H4A 0.9300 .
N4 C11 1.344(8) .
N4 N5 1.349(8) .
N4 H4B 0.8600 .
Mo5 O8 1.653(6) .
Mo5 O6 1.870(6) .
Mo5 O12 1.879(6) .
Mo5 O5 1.920(5) .
Mo5 O15 1.934(6) .
Mo5 O1' 2.436(8) 3_476
C5 C6 1.370(14) .
C5 H5A 0.9300 .
N5 C13 1.328(9) .
N5 Ag1 2.134(5) 3_365
Mo6 O11 1.633(6) .
Mo6 O16 1.829(6) .
Mo6 O15 1.832(6) .
Mo6 O19 1.955(6) .
Mo6 O3 1.968(6) 3_476
Mo6 O1 2.422(8) 3_476
Mo6 O1' 2.494(8) 3_476
N6 C19 1.322(10) .
N6 N7 1.337(10) .
O7 Mo3 1.952(7) 3_476
C7 C8 1.442(13) .
N7 C17 1.361(10) .
N7 H7A 0.8600 .
C8 C10 1.373(11) .
C9 H9A 0.9300 .
C10 H10A 0.9300 .
C11 C12 1.380(10) .
C11 C14 1.492(10) .
C12 C13 1.400(9) .
C12 C16 1.506(9) .
C13 C15 1.487(10) .
O14 Mo1 1.879(7) 3_476
C14 H14A 0.9600 .
C14 H14B 0.9600 .
C14 H14C 0.9600 .
C15 H15A 0.9600 .
C15 H15B 0.9600 .
C15 H15C 0.9600 .
C16 C18 1.501(9) .
C16 H16A 0.9700 .
C16 H16B 0.9700 .
C17 C18 1.372(10) .
C17 C21 1.498(12) .
C18 C19 1.388(10) .
C19 C20 1.507(11) .
C20 H20A 0.9600 .
C20 H20B 0.9600 .
C20 H20C 0.9600 .
C21 H21A 0.9600 .
C21 H21B 0.9600 .
C21 H21C 0.9600 .
